data_7057006
loop_
_publ_author_name
'Moreno-Alc\'antar, Guillermo'
'Romo-Islas, Guillermo'
'Flores-\'Alamo, Marcos'
'Torrens, Hugo'

_publ_section_title
;
 Aurophilicity vs. thiophilicity: directing the crystalline supramolecular
 arrangement in luminescent gold compounds
;
_journal_issue 10
_journal_name_full 'New Journal of Chemistry'
_journal_page_first 7845
_journal_paper_doi 10.1039/C7NJ04354F
_journal_volume 42
_journal_year 2018
_chemical_formula_moiety 'C38 H26 Au2 F8 P2 S2'
_chemical_formula_sum 'C38 H26 Au2 F8 P2 S2'
_chemical_formula_weight 1154.58
_space_group_IT_number 2
_space_group_name_Hall '-P 1'
_space_group_name_H-M_alt 'P -1'
_symmetry_cell_setting triclinic
_symmetry_Int_Tables_number 2
_symmetry_space_group_name_Hall '-P 1'
_symmetry_space_group_name_H-M 'P -1'
_atom_sites_solution_hydrogens geom
_audit_conform_dict_location ftp://ftp.iucr.org/pub/cif_core.dic
_audit_conform_dict_name cif_core.dic
_audit_conform_dict_version 2.4.3
_audit_creation_date 2017-08-31T17:42:43-00:00
_audit_creation_method 'WinGX routine CIF_UPDATE'
_audit_update_record
;
2017-11-07 deposited with the CCDC.
2018-02-12 downloaded from the CCDC.
;
_cell_angle_alpha 75.894(5)
_cell_angle_beta 67.698(5)
_cell_angle_gamma 75.461(5)
_cell_formula_units_Z 1
_cell_length_a 8.9700(5)
_cell_length_b 10.9988(7)
_cell_length_c 11.4532(7)
_cell_measurement_reflns_used 4557
_cell_measurement_temperature 130(2)
_cell_measurement_theta_max 29.5083
_cell_measurement_theta_min 3.42
_cell_volume 997.96(11)
_computing_cell_refinement
;
        CrysAlisPro, Agilent Technologies,
        Version 1.171.36.32 (release 02-08-2013 CrysAlis171 .NET)
        (compiled Aug  2 2013,16:46:58)
;
_computing_data_collection
;
        CrysAlisPro, Agilent Technologies,
        Version 1.171.36.32 (release 02-08-2013 CrysAlis171 .NET)
        (compiled Aug  2 2013,16:46:58)
;
_computing_data_reduction
;
        CrysAlisPro, Agilent Technologies,
        Version 1.171.36.32 (release 02-08-2013 CrysAlis171 .NET)
        (compiled Aug  2 2013,16:46:58)
;
_computing_molecular_graphics
;
          'Ortep-3 for Windows (Farrugia, 1997)'
      L. J. Farrugia, J. Appl. Crystallogr., 1997, 30, 565.
;
_computing_publication_material
;    
        'WinGX publication routines (Farrugia, 1999)'                 
    L. J. Farrugia, J. Appl. Crystallogr., 1999, 32, 837-838.
;
_computing_structure_refinement
;
      'SHELXS-2014 (Sheldrick, 2015)'
      Sheldrick, G. M. (2015). Acta Cryst. C71, 3--8.
;
_computing_structure_solution
;
      'SHELXS-2014 (Sheldrick, 2015)'
      Sheldrick, G. M. (2015). Acta Cryst. A71, 3--8.
;
_diffrn_ambient_temperature 130(2)
_diffrn_detector_area_resol_mean 10.4685
_diffrn_measured_fraction_theta_full 0.998
_diffrn_measured_fraction_theta_max 0.867
_diffrn_measurement_device_type 'Xcalibur, Atlas, Gemini'
_diffrn_measurement_method '\w scans'
_diffrn_orient_matrix_UB_11 0.0025356
_diffrn_orient_matrix_UB_12 -0.0646878
_diffrn_orient_matrix_UB_13 -0.0011472
_diffrn_orient_matrix_UB_21 0.0843177
_diffrn_orient_matrix_UB_22 -0.0137249
_diffrn_orient_matrix_UB_23 -0.0071801
_diffrn_orient_matrix_UB_31 -0.0205987
_diffrn_orient_matrix_UB_32 -0.0138236
_diffrn_orient_matrix_UB_33 0.0674862
_diffrn_radiation_monochromator graphite
_diffrn_radiation_type MoK\a
_diffrn_radiation_wavelength 0.71073
_diffrn_reflns_av_R_equivalents 0.0738
_diffrn_reflns_av_unetI/netI 0.0987
_diffrn_reflns_Laue_measured_fraction_full 0.998
_diffrn_reflns_Laue_measured_fraction_max 0.867
_diffrn_reflns_limit_h_max 12
_diffrn_reflns_limit_h_min -12
_diffrn_reflns_limit_k_max 15
_diffrn_reflns_limit_k_min -15
_diffrn_reflns_limit_l_max 15
_diffrn_reflns_limit_l_min -15
_diffrn_reflns_number 13255
_diffrn_reflns_point_group_measured_fraction_full 0.998
_diffrn_reflns_point_group_measured_fraction_max 0.867
_diffrn_reflns_theta_full 25.242
_diffrn_reflns_theta_max 29.508
_diffrn_reflns_theta_min 3.42
_exptl_absorpt_coefficient_mu 7.59
_exptl_absorpt_correction_T_max 0.789
_exptl_absorpt_correction_T_min 0.083
_exptl_absorpt_correction_type analytical
_exptl_absorpt_process_details
;
        CrysAlisPro, Agilent Technologies,
        Version 1.171.36.32 (release 02-08-2013 CrysAlis171 .NET)
        (compiled Aug  2 2013,16:46:58)
Analytical numeric absorption correction using a multifaceted crystal
                        model based on expressions derived by R.C. Clark & J.S.
        (Clark, R. C. & Reid, J. S. (1995). Acta Cryst. A51, 887-897)
;
_exptl_crystal_colour colourless
_exptl_crystal_density_diffrn 1.921
_exptl_crystal_description plate
_exptl_crystal_F_000 546
_exptl_crystal_size_max 0.57
_exptl_crystal_size_mid 0.2
_exptl_crystal_size_min 0.03
_refine_diff_density_max 2.527
_refine_diff_density_min -1.377
_refine_diff_density_rms 0.202
_refine_ls_extinction_method none
_refine_ls_goodness_of_fit_ref 1.04
_refine_ls_hydrogen_treatment constr
_refine_ls_matrix_type full
_refine_ls_number_parameters 223
_refine_ls_number_reflns 4826
_refine_ls_number_restraints 15
_refine_ls_restrained_S_all 1.038
_refine_ls_R_factor_all 0.0525
_refine_ls_R_factor_gt 0.0402
_refine_ls_shift/su_max 0.001
_refine_ls_shift/su_mean 0
_refine_ls_structure_factor_coef Fsqd
_refine_ls_weighting_details 'w=1/[\s^2^(Fo^2^)+(0.0272P)^2^] where P=(Fo^2^+2Fc^2^)/3'
_refine_ls_weighting_scheme calc
_refine_ls_wR_factor_gt 0.0821
_refine_ls_wR_factor_ref 0.0892
_reflns_Friedel_coverage 0
_reflns_number_gt 4049
_reflns_number_total 4826
_reflns_threshold_expression 'I > 2\s(I)'
_cod_data_source_file c7nj04354f2.cif
_cod_data_source_block 2-gmeauf4-sq
_cod_depositor_comments 'Adding full bibliography for 7057004--7057010.cif.'
_cod_database_code 7057006
_shelx_estimated_absorpt_t_min 0.098
_shelx_estimated_absorpt_t_max 0.804

loop_
_symmetry_equiv_pos_as_xyz
'x, y, z'
'-x, -y, -z'

loop_
_atom_site_label
_atom_site_type_symbol
_atom_site_fract_x
_atom_site_fract_y
_atom_site_fract_z
_atom_site_U_iso_or_equiv
_atom_site_adp_type
_atom_site_occupancy
_atom_site_site_symmetry_order
_atom_site_calc_flag
_atom_site_refinement_flags_posn
_atom_site_refinement_flags_adp
C1 C 0.6017(7) 0.7899(5) -0.0023(6) 0.0234(13) Uani 1 1 d . .
C2 C 0.6797(8) 0.7959(6) 0.0791(6) 0.0290(15) Uani 1 1 d . .
C3 C 0.7691(9) 0.8916(6) 0.0545(7) 0.0339(16) Uani 1 1 d . .
C4 C 0.7830(8) 0.9875(7) -0.0476(6) 0.0333(16) Uani 1 1 d . .
H4 H 0.84097 1.05383 -0.060792 0.04 Uiso 1 1 calc R U
C5 C 0.7081(8) 0.9824(6) -0.1300(6) 0.0337(16) Uani 1 1 d . .
C6 C 0.6192(8) 0.8880(6) -0.1085(6) 0.0270(14) Uani 1 1 d . .
C7 C 0.4164(7) 0.4787(5) 0.5218(6) 0.0197(12) Uani 1 1 d . .
H7A H 0.326944 0.55297 0.539326 0.024 Uiso 1 1 calc R U
H7B H 0.402014 0.415649 0.601662 0.024 Uiso 1 1 calc R U
C8 C 0.2096(7) 0.3567(5) 0.4605(6) 0.0211(13) Uani 1 1 d . .
C9 C 0.1614(8) 0.3165(6) 0.3757(6) 0.0298(15) Uani 1 1 d . .
H9 H 0.227638 0.320613 0.28795 0.036 Uiso 1 1 calc R U
C10 C 0.0172(8) 0.2710(6) 0.4206(7) 0.0341(9) Uani 1 1 d . U
H10 H -0.015287 0.242394 0.363463 0.041 Uiso 1 1 calc R U
C11 C -0.0814(8) 0.2661(6) 0.5473(7) 0.0341(9) Uani 1 1 d . U
H11 H -0.179888 0.233048 0.57658 0.041 Uiso 1 1 calc R U
C12 C -0.0390(8) 0.3083(6) 0.6313(7) 0.0341(9) Uani 1 1 d . U
H12 H -0.108456 0.306427 0.718053 0.041 Uiso 1 1 calc R U
C13 C 0.1100(7) 0.3548(6) 0.5870(6) 0.0270(14) Uani 1 1 d . .
H13 H 0.141338 0.384584 0.644028 0.032 Uiso 1 1 calc R U
C14 C 0.5546(7) 0.2611(5) 0.3914(6) 0.0209(13) Uani 1 1 d . .
C15 C 0.6757(8) 0.2365(6) 0.2764(6) 0.0278(14) Uani 1 1 d . .
H15 H 0.679921 0.296912 0.200644 0.033 Uiso 1 1 calc R U
C16 C 0.7906(8) 0.1248(6) 0.2704(7) 0.0342(16) Uani 1 1 d . .
H16 H 0.872659 0.108704 0.191208 0.041 Uiso 1 1 calc R U
C17 C 0.7845(9) 0.0376(7) 0.3803(7) 0.0389(18) Uani 1 1 d . .
H17 H 0.862053 -0.039368 0.376479 0.047 Uiso 1 1 calc R U
C18 C 0.6673(9) 0.0609(6) 0.4955(7) 0.0388(18) Uani 1 1 d . .
H18 H 0.666303 0.000877 0.571024 0.047 Uiso 1 1 calc R U
C19 C 0.5494(8) 0.1722(6) 0.5026(6) 0.0273(14) Uani 1 1 d . .
H19 H 0.466867 0.187198 0.58197 0.033 Uiso 1 1 calc R U
Au1 Au 0.45388(3) 0.54040(2) 0.20626(2) 0.02123(9) Uani 1 1 d . .
F1 F 0.6738(5) 0.7075(4) 0.1851(4) 0.0419(10) Uani 1 1 d . .
F2 F 0.8427(5) 0.8877(4) 0.1402(4) 0.0461(11) Uani 1 1 d . .
F3 F 0.7127(6) 1.0735(4) -0.2333(4) 0.0497(12) Uani 1 1 d . .
F4 F 0.5456(5) 0.8908(4) -0.1935(3) 0.0373(10) Uani 1 1 d . .
P1 P 0.40699(18) 0.40760(14) 0.39622(14) 0.0174(3) Uani 1 1 d . .
S1 S 0.4932(2) 0.67278(16) 0.01039(15) 0.0296(4) Uani 1 1 d . .

loop_
_atom_site_aniso_label
_atom_site_aniso_U_11
_atom_site_aniso_U_22
_atom_site_aniso_U_33
_atom_site_aniso_U_23
_atom_site_aniso_U_13
_atom_site_aniso_U_12
C1 0.026(3) 0.015(3) 0.027(3) -0.001(3) -0.005(3) -0.008(3)
C2 0.035(4) 0.023(3) 0.028(4) 0.002(3) -0.011(3) -0.009(3)
C3 0.039(4) 0.028(4) 0.043(4) -0.008(3) -0.019(3) -0.008(3)
C4 0.033(4) 0.032(4) 0.035(4) -0.004(3) -0.007(3) -0.017(3)
C5 0.038(4) 0.023(4) 0.030(4) 0.000(3) -0.003(3) -0.006(3)
C6 0.024(3) 0.027(4) 0.026(3) -0.005(3) -0.005(3) -0.001(3)
C7 0.020(3) 0.013(3) 0.027(3) -0.001(2) -0.009(3) -0.004(2)
C8 0.019(3) 0.012(3) 0.031(3) 0.000(3) -0.011(3) 0.000(2)
C9 0.030(4) 0.036(4) 0.034(4) -0.006(3) -0.018(3) -0.012(3)
C10 0.026(2) 0.027(2) 0.051(3) 0.0070(19) -0.0187(18) -0.0119(17)
C11 0.026(2) 0.027(2) 0.051(3) 0.0070(19) -0.0187(18) -0.0119(17)
C12 0.026(2) 0.027(2) 0.051(3) 0.0070(19) -0.0187(18) -0.0119(17)
C13 0.016(3) 0.029(4) 0.033(4) 0.001(3) -0.007(3) -0.007(3)
C14 0.024(3) 0.013(3) 0.030(3) -0.002(3) -0.013(3) -0.007(2)
C15 0.032(4) 0.023(3) 0.028(4) -0.001(3) -0.011(3) -0.007(3)
C16 0.030(4) 0.029(4) 0.041(4) -0.014(3) -0.006(3) 0.000(3)
C17 0.047(5) 0.020(4) 0.056(5) -0.012(3) -0.028(4) 0.006(3)
C18 0.054(5) 0.023(4) 0.044(4) -0.001(3) -0.030(4) 0.001(3)
C19 0.034(4) 0.020(3) 0.026(3) -0.003(3) -0.010(3) -0.002(3)
Au1 0.02212(14) 0.01845(14) 0.02268(14) -0.00026(10) -0.00789(10) -0.00540(10)
F1 0.066(3) 0.033(2) 0.042(2) 0.0111(19) -0.034(2) -0.026(2)
F2 0.063(3) 0.036(2) 0.054(3) -0.002(2) -0.033(2) -0.021(2)
F3 0.070(3) 0.037(2) 0.040(2) 0.014(2) -0.016(2) -0.030(2)
F4 0.052(3) 0.034(2) 0.027(2) 0.0058(17) -0.0165(19) -0.0142(19)
P1 0.0174(7) 0.0154(8) 0.0193(8) -0.0030(6) -0.0056(6) -0.0037(6)
S1 0.0419(10) 0.0262(9) 0.0268(9) 0.0042(7) -0.0163(8) -0.0173(8)

loop_
_atom_type_symbol
_atom_type_description
_atom_type_scat_dispersion_real
_atom_type_scat_dispersion_imag
_atom_type_scat_source
C C 0.0033 0.0016 'International Tables Vol C Tables 4.2.6.8 and 6.1.1.4'
H H 0 0 'International Tables Vol C Tables 4.2.6.8 and 6.1.1.4'
Au Au -2.0133 8.8022 'International Tables Vol C Tables 4.2.6.8 and 6.1.1.4'
F F 0.0171 0.0103 'International Tables Vol C Tables 4.2.6.8 and 6.1.1.4'
P P 0.1023 0.0942 'International Tables Vol C Tables 4.2.6.8 and 6.1.1.4'
S S 0.1246 0.1234 'International Tables Vol C Tables 4.2.6.8 and 6.1.1.4'

loop_
_exptl_crystal_face_index_h
_exptl_crystal_face_index_k
_exptl_crystal_face_index_l
_exptl_crystal_face_perp_dist
-6 -14 1 0.094
6 14 -1 0.094
-11 2 0 0.0157
11 -2 0 0.0157
4 8 15 0.2483
-4 -8 -15 0.2483

loop_
_geom_angle_atom_site_label_1
_geom_angle_atom_site_label_2
_geom_angle_atom_site_label_3
_geom_angle
_geom_angle_site_symmetry_1
C2 C1 C6 114.4(5) .
C2 C1 S1 127.4(5) .
C6 C1 S1 118.1(5) .
F1 C2 C1 121.0(5) .
F1 C2 C3 117.3(6) .
C1 C2 C3 121.6(6) .
C4 C3 F2 119.7(6) .
C4 C3 C2 123.5(6) .
F2 C3 C2 116.8(6) .
C3 C4 C5 115.7(6) .
C3 C4 H4 122.1 .
C5 C4 H4 122.1 .
F3 C5 C4 120.6(6) .
F3 C5 C6 117.2(6) .
C4 C5 C6 122.1(6) .
F4 C6 C5 118.7(6) .
F4 C6 C1 118.7(5) .
C5 C6 C1 122.6(6) .
C7 C7 P1 109.6(5) 2_666
C7 C7 H7A 109.7 2_666
P1 C7 H7A 109.7 .
C7 C7 H7B 109.7 2_666
P1 C7 H7B 109.7 .
H7A C7 H7B 108.2 .
C13 C8 C9 120.2(6) .
C13 C8 P1 123.1(5) .
C9 C8 P1 116.7(5) .
C10 C9 C8 119.2(6) .
C10 C9 H9 120.4 .
C8 C9 H9 120.4 .
C9 C10 C11 121.1(7) .
C9 C10 H10 119.5 .
C11 C10 H10 119.5 .
C12 C11 C10 120.8(6) .
C12 C11 H11 119.6 .
C10 C11 H11 119.6 .
C11 C12 C13 119.0(7) .
C11 C12 H12 120.5 .
C13 C12 H12 120.5 .
C8 C13 C12 119.7(6) .
C8 C13 H13 120.1 .
C12 C13 H13 120.1 .
C15 C14 C19 119.3(6) .
C15 C14 P1 120.0(5) .
C19 C14 P1 120.7(5) .
C14 C15 C16 121.0(6) .
C14 C15 H15 119.5 .
C16 C15 H15 119.5 .
C17 C16 C15 119.4(6) .
C17 C16 H16 120.3 .
C15 C16 H16 120.3 .
C18 C17 C16 120.6(6) .
C18 C17 H17 119.7 .
C16 C17 H17 119.7 .
C17 C18 C19 120.6(6) .
C17 C18 H18 119.7 .
C19 C18 H18 119.7 .
C14 C19 C18 119.1(6) .
C14 C19 H19 120.4 .
C18 C19 H19 120.4 .
P1 Au1 S1 177.44(5) .
C14 P1 C8 104.6(3) .
C14 P1 C7 105.0(3) .
C8 P1 C7 105.4(3) .
C14 P1 Au1 113.5(2) .
C8 P1 Au1 115.0(2) .
C7 P1 Au1 112.43(19) .
C1 S1 Au1 110.4(2) .

loop_
_geom_bond_atom_site_label_1
_geom_bond_atom_site_label_2
_geom_bond_distance
_geom_bond_site_symmetry_2
C1 C2 1.383(9) .
C1 C6 1.404(8) .
C1 S1 1.749(6) .
C2 F1 1.350(7) .
C2 C3 1.392(9) .
C3 C4 1.360(9) .
C3 F2 1.364(7) .
C4 C5 1.368(9) .
C4 H4 0.95 .
C5 F3 1.346(7) .
C5 C6 1.384(9) .
C6 F4 1.358(7) .
C7 C7 1.546(11) 2_666
C7 P1 1.833(6) .
C7 H7A 0.99 .
C7 H7B 0.99 .
C8 C13 1.382(8) .
C8 C9 1.396(8) .
C8 P1 1.816(6) .
C9 C10 1.372(9) .
C9 H9 0.95 .
C10 C11 1.380(10) .
C10 H10 0.95 .
C11 C12 1.366(10) .
C11 H11 0.95 .
C12 C13 1.418(8) .
C12 H12 0.95 .
C13 H13 0.95 .
C14 C15 1.388(9) .
C14 C19 1.397(8) .
C14 P1 1.808(6) .
C15 C16 1.389(9) .
C15 H15 0.95 .
C16 C17 1.375(10) .
C16 H16 0.95 .
C17 C18 1.375(10) .
C17 H17 0.95 .
C18 C19 1.399(9) .
C18 H18 0.95 .
C19 H19 0.95 .
Au1 P1 2.2603(15) .
Au1 S1 2.3113(16) .

loop_
_geom_hbond_atom_site_label_D
_geom_hbond_atom_site_label_H
_geom_hbond_atom_site_label_A
_geom_hbond_distance_DH
_geom_hbond_distance_HA
_geom_hbond_distance_DA
_geom_hbond_angle_DHA
_geom_hbond_site_symmetry_A
C7 H7B F1 0.99 2.42 3.396(7) 169.2 2_666

loop_
_geom_torsion_atom_site_label_1
_geom_torsion_atom_site_label_2
_geom_torsion_atom_site_label_3
_geom_torsion_atom_site_label_4
_geom_torsion
_geom_torsion_site_symmetry_1
C6 C1 C2 F1 -179.9(5) .
S1 C1 C2 F1 -2.3(10) .
C6 C1 C2 C3 -0.8(9) .
S1 C1 C2 C3 176.8(5) .
F1 C2 C3 C4 -178.9(6) .
C1 C2 C3 C4 2.0(11) .
F1 C2 C3 F2 -0.1(9) .
C1 C2 C3 F2 -179.3(6) .
F2 C3 C4 C5 178.7(6) .
C2 C3 C4 C5 -2.5(10) .
C3 C4 C5 F3 179.3(6) .
C3 C4 C5 C6 2.1(10) .
F3 C5 C6 F4 1.5(9) .
C4 C5 C6 F4 178.7(6) .
F3 C5 C6 C1 -178.3(6) .
C4 C5 C6 C1 -1.1(10) .
C2 C1 C6 F4 -179.5(5) .
S1 C1 C6 F4 2.7(8) .
C2 C1 C6 C5 0.4(9) .
S1 C1 C6 C5 -177.5(5) .
C13 C8 C9 C10 -2.3(9) .
P1 C8 C9 C10 176.8(5) .
C8 C9 C10 C11 0.9(10) .
C9 C10 C11 C12 0.9(10) .
C10 C11 C12 C13 -1.4(10) .
C9 C8 C13 C12 1.9(9) .
P1 C8 C13 C12 -177.1(5) .
C11 C12 C13 C8 -0.1(10) .
C19 C14 C15 C16 0.3(9) .
P1 C14 C15 C16 179.8(5) .
C14 C15 C16 C17 -0.2(10) .
C15 C16 C17 C18 -0.8(11) .
C16 C17 C18 C19 1.6(11) .
C15 C14 C19 C18 0.5(9) .
P1 C14 C19 C18 -179.0(5) .
C17 C18 C19 C14 -1.5(10) .
C15 C14 P1 C8 122.5(5) .
C19 C14 P1 C8 -58.0(5) .
C15 C14 P1 C7 -126.8(5) .
C19 C14 P1 C7 52.7(5) .
C15 C14 P1 Au1 -3.6(6) .
C19 C14 P1 Au1 175.9(4) .
C13 C8 P1 C14 100.1(5) .
C9 C8 P1 C14 -79.0(5) .
C13 C8 P1 C7 -10.4(6) .
C9 C8 P1 C7 170.6(5) .
C13 C8 P1 Au1 -134.8(5) .
C9 C8 P1 Au1 46.1(5) .
C7 C7 P1 C14 67.9(6) 2_666
C7 C7 P1 C8 178.0(5) 2_666
C7 C7 P1 Au1 -55.9(6) 2_666
C2 C1 S1 Au1 10.2(6) .
C6 C1 S1 Au1 -172.3(4) .
